data_7709256
loop_
_publ_author_name
'Reinhard, Garrett L.'
'Jayaraman, Selvakumar'
'Prybil, Joshua W.'
'Arambula, Jonathan F.'
'Arumugam, Kuppuswamy'

_publ_section_title
;
 Detailed structural and spectroscopic elucidation of ferrocenium coupled
 N-heterocyclic carbene gold(I) complexes.
;
_journal_issue 4
_journal_name_full 'Dalton transactions (Cambridge, England : 2003)'
_journal_page_first 1533
_journal_page_last 1541
_journal_paper_doi 10.1039/d1dt03174k
_journal_volume 51
_journal_year 2022
_chemical_formula_moiety 'C50 H48 Au Fe4 N4, B F4'
_chemical_formula_sum 'C50 H48 Au B F4 Fe4 N4'
_chemical_formula_weight 1212.13
_space_group_crystal_system monoclinic
_space_group_IT_number 15
_space_group_name_Hall '-C 2yc'
_space_group_name_H-M_alt 'C 1 2/c 1'
_symmetry_Int_Tables_number 15
_audit_creation_date 2021-04-08
_audit_creation_method
;
Olex2 1.2
(compiled 2018.05.29 svn.r3510 for OlexSys, GUI svn.r5506)
;
_audit_update_record
;
2021-09-13 deposited with the CCDC.	2021-11-17 downloaded from the CCDC.
;
_cell_angle_alpha 90
_cell_angle_beta 104.134(7)
_cell_angle_gamma 90
_cell_formula_units_Z 4
_cell_length_a 18.112(5)
_cell_length_b 12.733(4)
_cell_length_c 19.212(5)
_cell_measurement_reflns_used 9488
_cell_measurement_temperature 170
_cell_measurement_theta_max 28.40
_cell_measurement_theta_min 2.73
_cell_volume 4297(2)
_computing_cell_refinement 'SAINT V8.38A (?, 2016)'
_computing_data_reduction 'SAINT V8.38A (?, 2016)'
_computing_molecular_graphics 'Olex2 (Dolomanov et al., 2009)'
_computing_publication_material 'Olex2 (Dolomanov et al., 2009)'
_computing_structure_refinement 'olex2.refine (Bourhis et al., 2015)'
_diffrn_ambient_temperature 170
_diffrn_measured_fraction_theta_full 0.9970
_diffrn_measured_fraction_theta_max 0.9970
_diffrn_measurement_device_type 'Bruker APEX-II CCD'
_diffrn_measurement_method '\f and \w scans'
_diffrn_radiation_type 'Mo K\a'
_diffrn_radiation_wavelength 0.71073
_diffrn_reflns_av_R_equivalents 0.0520
_diffrn_reflns_av_unetI/netI 0.0241
_diffrn_reflns_limit_h_max 24
_diffrn_reflns_limit_h_min -24
_diffrn_reflns_limit_k_max 17
_diffrn_reflns_limit_k_min -16
_diffrn_reflns_limit_l_max 25
_diffrn_reflns_limit_l_min -25
_diffrn_reflns_number 42199
_diffrn_reflns_theta_full 28.4021
_diffrn_reflns_theta_max 28.40
_diffrn_reflns_theta_min 2.73
_diffrn_standards_number 0
_exptl_absorpt_coefficient_mu 4.781
_exptl_absorpt_correction_T_max 0.7457
_exptl_absorpt_correction_T_min 0.5353
_exptl_absorpt_correction_type multi-scan
_exptl_absorpt_process_details
;
SADABS-2016/2 (Bruker,2016) was used for absorption correction.
wR2(int) was 0.0997 before and 0.0500 after correction.
The Ratio of minimum to maximum transmission is 0.7178.
The \l/2 correction factor is Not present.
;
_exptl_crystal_colour gold
_exptl_crystal_density_diffrn 1.8739
_exptl_crystal_description block
_exptl_crystal_F_000 2399.3577
_exptl_crystal_recrystallization_method 'Re-crystallisation from solvent'
_exptl_crystal_size_max 0.35
_exptl_crystal_size_mid 0.25
_exptl_crystal_size_min 0.25
_refine_diff_density_max 0.7754
_refine_diff_density_min -1.2254
_refine_diff_density_rms 0.1732
_refine_ls_d_res_high 0.7471
_refine_ls_d_res_low 7.4640
_refine_ls_goodness_of_fit_ref 1.0493
_refine_ls_hydrogen_treatment mixed
_refine_ls_matrix_type full
_refine_ls_number_constraints 44
_refine_ls_number_parameters 294
_refine_ls_number_reflns 5372
_refine_ls_number_restraints 0
_refine_ls_restrained_S_all 1.0493
_refine_ls_R_factor_all 0.0270
_refine_ls_R_factor_gt 0.0214
_refine_ls_shift/su_max 0.0000
_refine_ls_shift/su_mean 0.0000
_refine_ls_structure_factor_coef Fsqd
_refine_ls_weighting_details 'w=1/[\s^2^(Fo^2^)+(0.0344P)^2^+5.4740P] where P=(Fo^2^+2Fc^2^)/3'
_refine_ls_weighting_scheme calc
_refine_ls_wR_factor_gt 0.0578
_refine_ls_wR_factor_ref 0.0600
_reflns_Friedel_coverage 0.0
_reflns_limit_h_max 23
_reflns_limit_h_min -24
_reflns_limit_k_max 17
_reflns_limit_k_min 0
_reflns_limit_l_max 25
_reflns_limit_l_min 0
_reflns_number_gt 4993
_reflns_number_total 5372
_reflns_threshold_expression I>=2u(I)
_cod_data_source_file d1dt03174k2.cif
_cod_data_source_block 19SW014LT_0m
_cod_depositor_comments 'Adding full bibliography for 7709255--7709257.cif.'
_cod_original_cell_volume 4296(2)
_cod_database_code 7709256
_olex2_refinement_description
;
1. Fixed Uiso
 At 1.2 times of:
  All C(H) groups, All C(H,H) groups
2.a Secondary CH2 refined with riding coordinates:
 C15(H15a,H15b), C4(H4a,H4b)
2.b Aromatic/amide H refined with riding coordinates:
 C3(H3), C2(H2), C18(H18), C19(H19), C20(H20), C21(H21), C22(H22), C23(H23),
 C24(H24), C25(H25), C6(H6), C14(H14), C10(H10), C11(H11), C12(H12), C13(H13),
 C7(H7), C8(H8), C9(H9)
;
_olex2_submission_special_instructions 'No special instructions were received'

loop_
_space_group_symop_id
_space_group_symop_operation_xyz
1 x,y,z
2 -x,y,-z+1/2
3 -x,-y,-z
4 x,-y,z-1/2
5 x+1/2,y+1/2,z
6 -x+1/2,y+1/2,-z+1/2
7 -x+1/2,-y+1/2,-z
8 x+1/2,-y+1/2,z-1/2

loop_
_atom_site_label
_atom_site_type_symbol
_atom_site_fract_x
_atom_site_fract_y
_atom_site_fract_z
_atom_site_U_iso_or_equiv
_atom_site_adp_type
_atom_site_occupancy
_atom_site_site_symmetry_order
_atom_site_refinement_flags_posn
_atom_site_refinement_flags_adp
_atom_site_refinement_flags_occupancy
Au1 Au 0.5 0.511640(10) 0.25 0.02564(5) Uani 1.000000 2 S T P
Fe1 Fe 0.45467(2) 0.78551(3) 0.504980(19) 0.02553(8) Uani 1.000000 1 . . .
Fe2 Fe 0.77810(2) 0.41201(3) 0.18798(2) 0.03285(9) Uani 1.000000 1 . . .
F1 F 0.43993(18) 0.8143(3) 0.72051(19) 0.0977(10) Uani 1.000000 1 . . .
F2 F 0.51737(19) 0.9415(2) 0.69805(14) 0.0815(8) Uani 1.000000 1 . . .
C1 C 0.58528(14) 0.51545(18) 0.33973(13) 0.0248(4) Uani 1.000000 1 . . .
N2 N 0.65237(12) 0.46394(17) 0.35528(12) 0.0282(4) Uani 1.000000 1 . . .
N3 N 0.58661(11) 0.57602(17) 0.39791(11) 0.0259(4) Uani 1.000000 1 . . .
C16 C 0.52867(14) 0.6845(2) 0.47660(14) 0.0281(5) Uani 1.000000 1 . . .
C17 C 0.49293(17) 0.6365(2) 0.52715(17) 0.0364(6) Uani 1.000000 1 . . .
C3 C 0.69529(16) 0.4924(2) 0.42236(16) 0.0337(5) Uani 1.000000 1 . . .
H3 H 0.74366(16) 0.4681(2) 0.44479(16) 0.0404(7) Uiso 1.000000 1 R . .
C2 C 0.65358(15) 0.5624(2) 0.44903(14) 0.0326(5) Uani 1.000000 1 . . .
H2 H 0.66751(15) 0.5952(2) 0.49358(14) 0.0392(6) Uiso 1.000000 1 R . .
C15 C 0.52501(16) 0.6502(2) 0.40200(14) 0.0344(6) Uani 1.000000 1 . . .
H15a H 0.52840(16) 0.7113(2) 0.37283(14) 0.0412(7) Uiso 1.000000 1 R . .
H15b H 0.47623(16) 0.6168(2) 0.38231(14) 0.0412(7) Uiso 1.000000 1 R . .
C18 C 0.50942(19) 0.6977(3) 0.59061(15) 0.0429(7) Uani 1.000000 1 . . .
H18 H 0.49255(19) 0.6842(3) 0.63174(15) 0.0514(8) Uiso 1.000000 1 R . .
C19 C 0.55542(17) 0.7817(3) 0.58077(16) 0.0416(7) Uani 1.000000 1 . . .
H19 H 0.57478(17) 0.8336(3) 0.61438(16) 0.0500(8) Uiso 1.000000 1 R . .
C20 C 0.56748(16) 0.7744(2) 0.51093(16) 0.0339(5) Uani 1.000000 1 . . .
H20 H 0.59611(16) 0.8208(2) 0.49083(16) 0.0407(6) Uiso 1.000000 1 R . .
C21 C 0.4074(2) 0.9027(3) 0.4358(2) 0.0535(9) Uani 1.000000 1 . . .
H21 H 0.4311(2) 0.9394(3) 0.4055(2) 0.0642(10) Uiso 1.000000 1 R . .
C22 C 0.36524(18) 0.8103(3) 0.41875(18) 0.0471(7) Uani 1.000000 1 . . .
H22 H 0.35614(18) 0.7752(3) 0.37504(18) 0.0565(9) Uiso 1.000000 1 R . .
C23 C 0.33892(17) 0.7795(3) 0.4785(2) 0.0473(8) Uani 1.000000 1 . . .
H23 H 0.30942(17) 0.7206(3) 0.4815(2) 0.0568(9) Uiso 1.000000 1 R . .
C24 C 0.36548(19) 0.8543(3) 0.53352(19) 0.0531(9) Uani 1.000000 1 . . .
H24 H 0.35669(19) 0.8536(3) 0.57923(19) 0.0638(11) Uiso 1.000000 1 R . .
C25 C 0.4079(2) 0.9304(3) 0.5061(2) 0.0556(9) Uani 1.000000 1 . . .
H25 H 0.4318(2) 0.9888(3) 0.5307(2) 0.0667(11) Uiso 1.000000 1 R . .
C4 C 0.67887(15) 0.3939(2) 0.30532(15) 0.0322(5) Uani 1.000000 1 . . .
H4a H 0.71908(15) 0.3489(2) 0.33216(15) 0.0386(6) Uiso 1.000000 1 R . .
H4b H 0.63716(15) 0.3495(2) 0.28061(15) 0.0386(6) Uiso 1.000000 1 R . .
C5 C 0.70781(15) 0.4554(2) 0.25186(14) 0.0306(5) Uani 1.000000 1 . . .
C6 C 0.77556(18) 0.5179(2) 0.26636(18) 0.0375(6) Uani 1.000000 1 . . .
H6 H 0.81115(18) 0.5230(2) 0.31024(18) 0.0449(7) Uiso 1.000000 1 R . .
C14 C 0.7734(2) 0.2717(3) 0.1361(3) 0.0682(13) Uani 1.000000 1 . . .
H14 H 0.7294(2) 0.2356(3) 0.1136(3) 0.0818(15) Uiso 1.000000 1 R . .
C10 C 0.8146(2) 0.2606(3) 0.2091(2) 0.0589(10) Uani 1.000000 1 . . .
H10 H 0.8020(2) 0.2164(3) 0.2429(2) 0.0707(12) Uiso 1.000000 1 R . .
C11 C 0.8769(2) 0.3277(3) 0.22067(19) 0.0474(7) Uani 1.000000 1 . . .
H11 H 0.9135(2) 0.3354(3) 0.26372(19) 0.0568(9) Uiso 1.000000 1 R . .
C12 C 0.8757(2) 0.3816(3) 0.15696(19) 0.0494(8) Uani 1.000000 1 . . .
H12 H 0.9109(2) 0.4314(3) 0.15033(19) 0.0592(9) Uiso 1.000000 1 R . .
C13 C 0.8115(2) 0.3469(4) 0.10456(19) 0.0608(11) Uani 1.000000 1 . . .
H13 H 0.7969(2) 0.3700(4) 0.05725(19) 0.0730(13) Uiso 1.000000 1 R . .
C7 C 0.7790(2) 0.5706(3) 0.2021(2) 0.0517(8) Uani 1.000000 1 . . .
H7 H 0.8168(2) 0.6170(3) 0.1967(2) 0.0620(10) Uiso 1.000000 1 R . .
C8 C 0.7148(2) 0.5404(3) 0.14800(19) 0.0532(9) Uani 1.000000 1 . . .
H8 H 0.7036(2) 0.5628(3) 0.10049(19) 0.0639(11) Uiso 1.000000 1 R . .
C9 C 0.67018(18) 0.4700(3) 0.17818(17) 0.0419(7) Uani 1.000000 1 . . .
H9 H 0.62456(18) 0.4391(3) 0.15414(17) 0.0503(8) Uiso 1.000000 1 R . .
B1 B 0.5 0.8769(5) 0.75 0.0510(13) Uani 1.000000 2 S T P
H17 H 0.457(2) 0.580(3) 0.5171(19) 0.049(10) Uiso 1.000000 1 . . .

loop_
_atom_site_aniso_label
_atom_site_aniso_U_11
_atom_site_aniso_U_22
_atom_site_aniso_U_33
_atom_site_aniso_U_12
_atom_site_aniso_U_13
_atom_site_aniso_U_23
Au1 0.02288(7) 0.02990(7) 0.02628(7) -0.000000 0.01013(5) 0.000000
Fe1 0.02509(16) 0.02455(17) 0.02965(17) 0.00466(12) 0.01187(13) 0.00032(12)
Fe2 0.03393(19) 0.0336(2) 0.03625(19) 0.00228(15) 0.01868(16) -0.00570(15)
F1 0.0779(19) 0.091(2) 0.121(3) -0.0250(17) 0.0184(18) -0.0288(19)
F2 0.117(2) 0.0776(18) 0.0606(14) 0.0107(17) 0.0414(16) 0.0103(13)
C1 0.0221(10) 0.0265(11) 0.0286(11) 0.0016(8) 0.0117(9) 0.0015(8)
N2 0.0259(10) 0.0293(10) 0.0330(10) 0.0059(8) 0.0141(8) 0.0008(8)
N3 0.0230(9) 0.0299(10) 0.0269(9) 0.0059(8) 0.0103(8) 0.0007(8)
C16 0.0277(11) 0.0270(11) 0.0323(12) 0.0074(9) 0.0123(9) 0.0007(9)
C17 0.0416(14) 0.0264(12) 0.0477(15) 0.0090(11) 0.0234(12) 0.0078(11)
C3 0.0241(11) 0.0415(14) 0.0357(13) 0.0077(10) 0.0078(10) 0.0036(10)
C2 0.0277(11) 0.0413(14) 0.0284(11) 0.0060(10) 0.0059(9) -0.0015(10)
C15 0.0322(12) 0.0405(14) 0.0311(12) 0.0160(11) 0.0091(10) -0.0027(10)
C18 0.0527(17) 0.0481(16) 0.0329(13) 0.0194(14) 0.0204(13) 0.0113(12)
C19 0.0347(14) 0.0487(17) 0.0385(14) 0.0121(12) 0.0032(11) -0.0084(12)
C20 0.0305(12) 0.0321(12) 0.0432(14) 0.0047(10) 0.0169(11) 0.0019(11)
C21 0.0430(17) 0.0498(19) 0.068(2) 0.0155(15) 0.0135(16) 0.0256(17)
C22 0.0338(14) 0.063(2) 0.0407(15) 0.0145(14) 0.0014(12) -0.0044(14)
C23 0.0245(12) 0.0468(17) 0.073(2) 0.0030(12) 0.0162(14) -0.0030(15)
C24 0.0416(16) 0.074(2) 0.0479(17) 0.0276(17) 0.0186(14) -0.0062(16)
C25 0.0408(16) 0.0307(14) 0.089(3) 0.0131(13) 0.0035(17) -0.0120(16)
C4 0.0302(12) 0.0297(12) 0.0411(13) 0.0070(10) 0.0172(10) -0.0021(10)
C5 0.0279(11) 0.0322(12) 0.0346(12) 0.0047(10) 0.0133(10) -0.0063(10)
C6 0.0364(14) 0.0324(13) 0.0483(16) -0.0003(11) 0.0195(12) -0.0107(11)
C14 0.0476(19) 0.064(2) 0.098(3) -0.0032(17) 0.027(2) -0.052(2)
C10 0.076(3) 0.0312(15) 0.085(3) 0.0057(16) 0.050(2) -0.0045(16)
C11 0.0473(17) 0.0492(18) 0.0492(17) 0.0126(14) 0.0189(14) -0.0027(14)
C12 0.0428(16) 0.0556(19) 0.0600(19) 0.0081(14) 0.0324(15) 0.0001(16)
C13 0.056(2) 0.092(3) 0.0401(17) 0.027(2) 0.0215(15) -0.0136(18)
C7 0.063(2) 0.0342(15) 0.071(2) 0.0006(14) 0.0406(18) -0.0052(15)
C8 0.073(2) 0.0507(19) 0.0427(17) 0.0219(18) 0.0263(17) 0.0099(14)
C9 0.0363(14) 0.0516(17) 0.0373(14) 0.0123(13) 0.0080(12) -0.0065(13)
B1 0.053(3) 0.057(3) 0.043(3) -0.000000 0.012(2) 0.000000

loop_
_atom_type_symbol
_atom_type_scat_dispersion_real
_atom_type_scat_dispersion_imag
_atom_type_scat_Cromer_Mann_a1
_atom_type_scat_Cromer_Mann_a2
_atom_type_scat_Cromer_Mann_a3
_atom_type_scat_Cromer_Mann_a4
_atom_type_scat_Cromer_Mann_b1
_atom_type_scat_Cromer_Mann_b2
_atom_type_scat_Cromer_Mann_b3
_atom_type_scat_Cromer_Mann_b4
_atom_type_scat_Cromer_Mann_c
_atom_type_scat_source
_atom_type_scat_dispersion_source
C 0.00347 0.00161 2.31000 1.02000 1.58860 0.86500 20.84390 10.20750 0.56870 51.65120 0.215599998832 'International Tables Volume C Table 6.1.1.4 (pp. 500-502)' 'Henke, Gullikson and Davis, At. Data and Nucl. Data Tables, 1993, 54, 2'
B 0.00141 0.00067 2.05450 1.33260 1.09790 0.70680 23.21850 1.02100 60.34980 0.14030 -0.193200007081 'International Tables Volume C Table 6.1.1.4 (pp. 500-502)' 'Henke, Gullikson and Davis, At. Data and Nucl. Data Tables, 1993, 54, 2'
F 0.01794 0.01033 3.53920 2.64120 1.51700 1.02430 10.28250 4.29440 0.26150 26.14760 0.277599990368 'International Tables Volume C Table 6.1.1.4 (pp. 500-502)' 'Henke, Gullikson and Davis, At. Data and Nucl. Data Tables, 1993, 54, 2'
H 0.00000 0.00000 0.49300 0.32291 0.14019 0.04081 10.51090 26.12570 3.14236 57.79970 0.0030380000826 'International Tables Volume C Table 6.1.1.4 (pp. 500-502)' 'Henke, Gullikson and Davis, At. Data and Nucl. Data Tables, 1993, 54, 2'
N 0.00653 0.00323 12.21260 3.13220 2.01250 1.16630 0.00570 9.89330 28.99750 0.58260 -11.5290002823 'International Tables Volume C Table 6.1.1.4 (pp. 500-502)' 'Henke, Gullikson and Davis, At. Data and Nucl. Data Tables, 1993, 54, 2'
Au -1.84507 8.87037 16.88190 18.59130 25.55820 5.86000 0.46110 8.62160 1.48260 36.39560 12.0657997131 'International Tables Volume C Table 6.1.1.4 (pp. 500-502)' 'Henke, Gullikson and Davis, At. Data and Nucl. Data Tables, 1993, 54, 2'
Fe 0.35822 0.84933 11.76950 7.35730 3.52220 2.30450 4.76110 0.30720 15.35350 76.88050 1.03690004349 'International Tables Volume C Table 6.1.1.4 (pp. 500-502)' 'Henke, Gullikson and Davis, At. Data and Nucl. Data Tables, 1993, 54, 2'

loop_
_geom_angle_atom_site_label_1
_geom_angle_atom_site_label_2
_geom_angle_atom_site_label_3
_geom_angle
_geom_angle_site_symmetry_1
_geom_angle_site_symmetry_3
_geom_angle_publ_flag
C1 Au1 C1 177.24(13) 2_655 . ?
C17 Fe1 C16 41.28(10) . . ?
C18 Fe1 C16 69.21(11) . . ?
C18 Fe1 C17 40.77(13) . . ?
C19 Fe1 C16 69.00(11) . . ?
C19 Fe1 C17 68.14(13) . . ?
C19 Fe1 C18 40.11(14) . . ?
C20 Fe1 C16 41.02(11) . . ?
C20 Fe1 C17 68.56(12) . . ?
C20 Fe1 C18 68.29(12) . . ?
C20 Fe1 C19 40.75(12) . . ?
C21 Fe1 C16 119.25(14) . . ?
C21 Fe1 C17 152.55(15) . . ?
C21 Fe1 C18 166.26(16) . . ?
C21 Fe1 C19 129.93(15) . . ?
C21 Fe1 C20 110.18(13) . . ?
C22 Fe1 C16 109.04(12) . . ?
C22 Fe1 C17 118.57(14) . . ?
C22 Fe1 C18 151.09(16) . . ?
C22 Fe1 C19 168.25(15) . . ?
C22 Fe1 C20 130.36(13) . . ?
C22 Fe1 C21 40.05(15) . . ?
C23 Fe1 C16 128.16(13) . . ?
C23 Fe1 C17 107.18(13) . . ?
C23 Fe1 C18 116.75(15) . . ?
C23 Fe1 C19 149.97(14) . . ?
C23 Fe1 C20 167.49(13) . . ?
C23 Fe1 C21 67.82(15) . . ?
C23 Fe1 C22 40.28(14) . . ?
C24 Fe1 C16 166.00(15) . . ?
C24 Fe1 C17 126.96(15) . . ?
C24 Fe1 C18 106.38(14) . . ?
C24 Fe1 C19 116.77(13) . . ?
C24 Fe1 C20 151.07(14) . . ?
C24 Fe1 C21 67.97(15) . . ?
C24 Fe1 C22 68.00(14) . . ?
C24 Fe1 C23 40.84(14) . . ?
C25 Fe1 C16 152.12(15) . . ?
C25 Fe1 C17 165.57(16) . . ?
C25 Fe1 C18 127.76(15) . . ?
C25 Fe1 C19 108.47(14) . . ?
C25 Fe1 C20 118.74(13) . . ?
C25 Fe1 C21 39.97(16) . . ?
C25 Fe1 C22 67.49(15) . . ?
C25 Fe1 C23 68.29(14) . . ?
C25 Fe1 C24 40.81(16) . . ?
C6 Fe2 C5 41.10(11) . . ?
C14 Fe2 C5 124.87(15) . . ?
C14 Fe2 C6 159.93(18) . . ?
C10 Fe2 C5 110.68(13) . . ?
C10 Fe2 C6 122.90(15) . . ?
C10 Fe2 C14 40.85(18) . . ?
C11 Fe2 C5 125.57(12) . . ?
C11 Fe2 C6 107.26(14) . . ?
C11 Fe2 C14 67.63(16) . . ?
C11 Fe2 C10 39.66(15) . . ?
C12 Fe2 C5 159.70(13) . . ?
C12 Fe2 C6 121.48(14) . . ?
C12 Fe2 C14 67.99(16) . . ?
C12 Fe2 C10 67.48(15) . . ?
C12 Fe2 C11 40.03(14) . . ?
C13 Fe2 C5 159.18(15) . . ?
C13 Fe2 C6 157.65(17) . . ?
C13 Fe2 C14 40.38(18) . . ?
C13 Fe2 C10 68.08(17) . . ?
C13 Fe2 C11 67.71(15) . . ?
C13 Fe2 C12 40.67(15) . . ?
C7 Fe2 C5 68.79(12) . . ?
C7 Fe2 C6 40.84(13) . . ?
C7 Fe2 C14 158.86(19) . . ?
C7 Fe2 C10 156.32(18) . . ?
C7 Fe2 C11 120.04(16) . . ?
C7 Fe2 C12 104.42(15) . . ?
C7 Fe2 C13 121.19(17) . . ?
C8 Fe2 C5 68.56(13) . . ?
C8 Fe2 C6 68.54(14) . . ?
C8 Fe2 C14 124.56(19) . . ?
C8 Fe2 C10 162.95(18) . . ?
C8 Fe2 C11 154.82(16) . . ?
C8 Fe2 C12 119.44(15) . . ?
C8 Fe2 C13 106.24(15) . . ?
C8 Fe2 C7 40.52(16) . . ?
C9 Fe2 C5 40.65(11) . . ?
C9 Fe2 C6 68.64(13) . . ?
C9 Fe2 C14 110.21(15) . . ?
C9 Fe2 C10 127.66(15) . . ?
C9 Fe2 C11 163.01(14) . . ?
C9 Fe2 C12 156.38(14) . . ?
C9 Fe2 C13 122.43(14) . . ?
C9 Fe2 C7 68.40(15) . . ?
C9 Fe2 C8 40.67(15) . . ?
N2 C1 Au1 129.70(19) . . ?
N3 C1 Au1 125.15(17) . . ?
N3 C1 N2 105.1(2) . . ?
C3 N2 C1 110.5(2) . . ?
C4 N2 C1 124.7(2) . . ?
C4 N2 C3 124.6(2) . . ?
C2 N3 C1 110.7(2) . . ?
C15 N3 C1 123.1(2) . . ?
C15 N3 C2 126.1(2) . . ?
C17 C16 Fe1 69.48(14) . . ?
C15 C16 Fe1 124.77(18) . . ?
C15 C16 C17 127.5(3) . . ?
C20 C16 Fe1 69.39(14) . . ?
C20 C16 C17 106.5(2) . . ?
C20 C16 C15 125.9(2) . . ?
C16 C17 Fe1 69.24(14) . . ?
C18 C17 Fe1 69.85(16) . . ?
C18 C17 C16 108.3(3) . . ?
H17 C17 Fe1 119(2) . . ?
H17 C17 C16 125(2) . . ?
H17 C17 C18 125(2) . . ?
H3 C3 N2 126.62(14) . . ?
C2 C3 N2 106.8(2) . . ?
C2 C3 H3 126.62(16) . . ?
C3 C2 N3 106.9(2) . . ?
H2 C2 N3 126.54(14) . . ?
H2 C2 C3 126.54(16) . . ?
C16 C15 N3 112.5(2) . . ?
H15a C15 N3 109.09(14) . . ?
H15a C15 C16 109.09(15) . . ?
H15b C15 N3 109.09(14) . . ?
H15b C15 C16 109.09(15) . . ?
H15b C15 H15a 107.8 . . ?
C17 C18 Fe1 69.37(16) . . ?
H18 C18 Fe1 126.25(9) . . ?
H18 C18 C17 125.90(18) . . ?
C19 C18 Fe1 70.05(17) . . ?
C19 C18 C17 108.2(3) . . ?
C19 C18 H18 125.90(18) . . ?
C18 C19 Fe1 69.84(17) . . ?
H19 C19 Fe1 126.81(9) . . ?
H19 C19 C18 125.88(18) . . ?
C20 C19 Fe1 69.05(16) . . ?
C20 C19 C18 108.2(3) . . ?
C20 C19 H19 125.88(18) . . ?
C16 C20 Fe1 69.59(15) . . ?
C19 C20 Fe1 70.19(16) . . ?
C19 C20 C16 108.7(3) . . ?
H20 C20 Fe1 126.14(8) . . ?
H20 C20 C16 125.65(15) . . ?
H20 C20 C19 125.65(18) . . ?
H21 C21 Fe1 126.20(11) . . ?
C22 C21 Fe1 69.87(19) . . ?
C22 C21 H21 125.8(2) . . ?
C25 C21 Fe1 69.68(19) . . ?
C25 C21 H21 125.8(2) . . ?
C25 C21 C22 108.3(3) . . ?
C21 C22 Fe1 70.08(18) . . ?
H22 C22 Fe1 126.11(10) . . ?
H22 C22 C21 125.7(2) . . ?
C23 C22 Fe1 69.69(18) . . ?
C23 C22 C21 108.6(3) . . ?
C23 C22 H22 125.7(2) . . ?
C22 C23 Fe1 70.03(17) . . ?
H23 C23 Fe1 125.97(10) . . ?
H23 C23 C22 126.3(2) . . ?
C24 C23 Fe1 69.31(18) . . ?
C24 C23 C22 107.5(3) . . ?
C24 C23 H23 126.3(2) . . ?
C23 C24 Fe1 69.85(17) . . ?
H24 C24 Fe1 125.62(10) . . ?
H24 C24 C23 126.3(2) . . ?
C25 C24 Fe1 69.81(18) . . ?
C25 C24 C23 107.4(3) . . ?
C25 C24 H24 126.3(2) . . ?
C21 C25 Fe1 70.35(19) . . ?
C24 C25 Fe1 69.38(18) . . ?
C24 C25 C21 108.2(3) . . ?
H25 C25 Fe1 125.93(10) . . ?
H25 C25 C21 125.9(2) . . ?
H25 C25 C24 125.9(2) . . ?
H4a C4 N2 109.45(14) . . ?
H4b C4 N2 109.45(14) . . ?
H4b C4 H4a 108.0 . . ?
C5 C4 N2 111.0(2) . . ?
C5 C4 H4a 109.45(14) . . ?
C5 C4 H4b 109.45(15) . . ?
C4 C5 Fe2 130.41(19) . . ?
C6 C5 Fe2 68.77(15) . . ?
C6 C5 C4 126.1(3) . . ?
C9 C5 Fe2 69.92(16) . . ?
C9 C5 C4 126.3(3) . . ?
C9 C5 C6 107.4(3) . . ?
C5 C6 Fe2 70.14(15) . . ?
H6 C6 Fe2 125.65(9) . . ?
H6 C6 C5 125.94(18) . . ?
C7 C6 Fe2 69.85(18) . . ?
C7 C6 C5 108.1(3) . . ?
C7 C6 H6 125.9(2) . . ?
H14 C14 Fe2 126.10(11) . . ?
C10 C14 Fe2 69.90(19) . . ?
C10 C14 H14 126.3(2) . . ?
C13 C14 Fe2 69.3(2) . . ?
C13 C14 H14 126.3(2) . . ?
C13 C14 C10 107.4(3) . . ?
C14 C10 Fe2 69.3(2) . . ?
H10 C10 Fe2 125.90(11) . . ?
H10 C10 C14 126.1(2) . . ?
C11 C10 Fe2 70.3(2) . . ?
C11 C10 C14 107.8(4) . . ?
C11 C10 H10 126.1(2) . . ?
C10 C11 Fe2 70.0(2) . . ?
H11 C11 Fe2 126.57(10) . . ?
H11 C11 C10 125.6(2) . . ?
C12 C11 Fe2 69.42(19) . . ?
C12 C11 C10 108.8(3) . . ?
C12 C11 H11 125.6(2) . . ?
C11 C12 Fe2 70.55(19) . . ?
H12 C12 Fe2 125.73(11) . . ?
H12 C12 C11 126.1(2) . . ?
C13 C12 Fe2 69.19(18) . . ?
C13 C12 C11 107.8(3) . . ?
C13 C12 H12 126.1(2) . . ?
C14 C13 Fe2 70.36(19) . . ?
C12 C13 Fe2 70.14(18) . . ?
C12 C13 C14 108.2(3) . . ?
H13 C13 Fe2 125.18(12) . . ?
H13 C13 C14 125.9(2) . . ?
H13 C13 C12 125.9(2) . . ?
C6 C7 Fe2 69.30(18) . . ?
H7 C7 Fe2 126.58(10) . . ?
H7 C7 C6 126.0(2) . . ?
C8 C7 Fe2 69.7(2) . . ?
C8 C7 C6 108.0(3) . . ?
C8 C7 H7 126.0(2) . . ?
C7 C8 Fe2 69.8(2) . . ?
H8 C8 Fe2 125.73(10) . . ?
H8 C8 C7 125.7(2) . . ?
C9 C8 Fe2 70.37(19) . . ?
C9 C8 C7 108.6(3) . . ?
C9 C8 H8 125.7(2) . . ?
C5 C9 Fe2 69.43(16) . . ?
C8 C9 Fe2 69.0(2) . . ?
C8 C9 C5 107.8(3) . . ?
H9 C9 Fe2 127.09(9) . . ?
H9 C9 C5 126.09(19) . . ?
H9 C9 C8 126.1(2) . . ?
F1 B1 F1 108.1(5) . 2_656 ?
F2 B1 F1 110.4(2) 2_656 . ?
F2 B1 F1 110.3(2) 2_656 2_656 ?
F2 B1 F1 110.4(2) . 2_656 ?
F2 B1 F1 110.3(2) . . ?
F2 B1 F2 107.3(5) 2_656 . ?

loop_
_geom_bond_atom_site_label_1
_geom_bond_atom_site_label_2
_geom_bond_distance
_geom_bond_site_symmetry_2
_geom_bond_publ_flag
Au1 C1 2.015(3) . ?
Au1 C1 2.015(3) 2_655 ?
Fe1 C16 2.026(2) . ?
Fe1 C17 2.029(3) . ?
Fe1 C18 2.036(3) . ?
Fe1 C19 2.038(3) . ?
Fe1 C20 2.023(3) . ?
Fe1 C21 2.042(3) . ?
Fe1 C22 2.039(3) . ?
Fe1 C23 2.034(3) . ?
Fe1 C24 2.027(3) . ?
Fe1 C25 2.033(3) . ?
Fe2 C5 2.048(3) . ?
Fe2 C6 2.030(3) . ?
Fe2 C14 2.037(3) . ?
Fe2 C10 2.046(4) . ?
Fe2 C11 2.050(3) . ?
Fe2 C12 2.036(3) . ?
Fe2 C13 2.023(3) . ?
Fe2 C7 2.037(3) . ?
Fe2 C8 2.036(4) . ?
Fe2 C9 2.055(3) . ?
F1 B1 1.356(5) 2_656 ?
F2 B1 1.388(4) . ?
C1 N2 1.348(3) . ?
C1 N3 1.353(3) . ?
N2 C3 1.381(4) . ?
N2 C4 1.474(3) . ?
N3 C2 1.373(3) . ?
N3 C15 1.478(3) . ?
C16 C17 1.429(4) . ?
C16 C15 1.484(3) . ?
C16 C20 1.419(4) . ?
C17 C18 1.416(4) . ?
C17 H17 0.95(4) . ?
C3 H3 0.9300 . ?
C3 C2 1.347(4) . ?
C2 H2 0.9300 . ?
C15 H15a 0.9700 . ?
C15 H15b 0.9700 . ?
C18 H18 0.9300 . ?
C18 C19 1.397(5) . ?
C19 H19 0.9300 . ?
C19 C20 1.414(4) . ?
C20 H20 0.9300 . ?
C21 H21 0.9300 . ?
C21 C22 1.397(5) . ?
C21 C25 1.393(6) . ?
C22 H22 0.9300 . ?
C22 C23 1.403(5) . ?
C23 H23 0.9300 . ?
C23 C24 1.417(5) . ?
C24 H24 0.9300 . ?
C24 C25 1.416(6) . ?
C25 H25 0.9300 . ?
C4 H4a 0.9700 . ?
C4 H4b 0.9700 . ?
C4 C5 1.485(4) . ?
C5 C6 1.432(4) . ?
C5 C9 1.425(4) . ?
C6 H6 0.9300 . ?
C6 C7 1.419(5) . ?
C14 H14 0.9300 . ?
C14 C10 1.425(6) . ?
C14 C13 1.402(6) . ?
C10 H10 0.9300 . ?
C10 C11 1.390(5) . ?
C11 H11 0.9300 . ?
C11 C12 1.398(5) . ?
C12 H12 0.9300 . ?
C12 C13 1.410(5) . ?
C13 H13 0.9300 . ?
C7 H7 0.9300 . ?
C7 C8 1.410(6) . ?
C8 H8 0.9300 . ?
C8 C9 1.422(5) . ?
C9 H9 0.9300 . ?
